data_4110835
loop_
_publ_author_name
'Bo Keun Park'
'Gaehang Lee'
'Kyoung Hoon Kim'
'Hongkyu Kang'
'Chang Yeon Lee'
'Md. Arzu Miah'
'Jaehoon Jung'
'Young-Kyu Han'
'Joon T. Park'

_publ_section_title
;
 Synthetic, Electrochemical, and Theoretical Studies of Tetrairidium
 Clusters Bearing Mono- and Bis[60]fullerene Ligands
;
_journal_name_full 'Journal of the American Chemical Society'
_journal_page_first 11160
_journal_page_last 11172
_journal_paper_doi 10.1021/ja0616027
_journal_volume 128
_journal_year 2006
_chemical_formula_sum 'C106 H27 Ir4 O6 P3 S8'
_chemical_formula_weight 2514.47
_chemical_name_systematic
; 
  Ir4(CO)6{mu3-kappa3-PPh2(o-C6H4)P(o-C6H4)PPh(eta1-o-C6H4)}
(mu3-eta2:eta2:eta2-C60)
;
_space_group_IT_number 14
_symmetry_cell_setting monoclinic
_symmetry_space_group_name_Hall '-P 2ybc'
_symmetry_space_group_name_H-M 'P 1 21/c 1'
_atom_sites_solution_hydrogens geom
_atom_sites_solution_primary direct
_atom_sites_solution_secondary difmap
_audit_creation_method SHELXL-97
_cell_angle_alpha 90.00
_cell_angle_beta 100.739(5)
_cell_angle_gamma 90.00
_cell_formula_units_Z 4
_cell_length_a 17.472(5)
_cell_length_b 20.071(6)
_cell_length_c 22.639(6)
_cell_measurement_temperature 293(2)
_cell_volume 7800(4)
_computing_structure_refinement 'SHELXL-97 (Sheldrick, 1997)'
_computing_structure_solution 'SHELXS-97 (Sheldrick, 1990)'
_diffrn_ambient_temperature 293(2)
_diffrn_measured_fraction_theta_full 0.998
_diffrn_measured_fraction_theta_max 0.998
_diffrn_radiation_monochromator graphite
_diffrn_radiation_source 'fine-focus sealed tube'
_diffrn_radiation_type MoK\a
_diffrn_radiation_wavelength 0.71073
_diffrn_reflns_av_R_equivalents 0.0716
_diffrn_reflns_av_sigmaI/netI 0.0783
_diffrn_reflns_limit_h_max 21
_diffrn_reflns_limit_h_min -20
_diffrn_reflns_limit_k_max 24
_diffrn_reflns_limit_k_min -23
_diffrn_reflns_limit_l_max 13
_diffrn_reflns_limit_l_min -27
_diffrn_reflns_number 40827
_diffrn_reflns_theta_full 25.52
_diffrn_reflns_theta_max 25.52
_diffrn_reflns_theta_min 1.69
_exptl_absorpt_coefficient_mu 7.144
_exptl_crystal_density_diffrn 2.141
_exptl_crystal_F_000 4768
_refine_diff_density_max 1.712
_refine_diff_density_min -1.794
_refine_diff_density_rms 0.190
_refine_ls_extinction_method none
_refine_ls_goodness_of_fit_ref 0.953
_refine_ls_hydrogen_treatment mixed
_refine_ls_matrix_type full
_refine_ls_number_parameters 1144
_refine_ls_number_reflns 14530
_refine_ls_number_restraints 12
_refine_ls_restrained_S_all 1.004
_refine_ls_R_factor_all 0.0715
_refine_ls_R_factor_gt 0.0422
_refine_ls_shift/su_max 0.009
_refine_ls_shift/su_mean 0.000
_refine_ls_structure_factor_coef Fsqd
_refine_ls_weighting_details 'calc w=1/[\s^2^(Fo^2^)+(0.0468P)^2^+0.0000P] where P=(Fo^2^+2Fc^2^)/3'
_refine_ls_weighting_scheme calc
_refine_ls_wR_factor_gt 0.0859
_refine_ls_wR_factor_ref 0.0934
_reflns_number_gt 10388
_reflns_number_total 14530
_reflns_threshold_expression >2sigma(I)
_cod_data_source_file ja0616027si20060307_044823.cif
_cod_data_source_block e085m
_cod_database_code 4110835

loop_
_symmetry_equiv_pos_as_xyz
'x, y, z'
'-x, y+1/2, -z+1/2'
'-x, -y, -z'
'x, -y-1/2, z-1/2'

loop_
_atom_site_label
_atom_site_type_symbol
_atom_site_fract_x
_atom_site_fract_y
_atom_site_fract_z
_atom_site_U_iso_or_equiv
_atom_site_adp_type
_atom_site_occupancy
_atom_site_symmetry_multiplicity
_atom_site_calc_flag
_atom_site_refinement_flags
Ir1 Ir 0.282826(18) -0.039448(16) 0.173902(15) 0.01954(9) Uani 1 1 d .
Ir2 Ir 0.259433(18) 0.090037(16) 0.207529(15) 0.01864(9) Uani 1 1 d .
Ir3 Ir 0.341401(19) 0.000436(17) 0.291345(15) 0.02206(9) Uani 1 1 d .
Ir4 Ir 0.418756(19) 0.097045(17) 0.234474(15) 0.02222(9) Uani 1 1 d .
P1 P 0.54624(13) 0.05937(12) 0.25756(11) 0.0272(5) Uani 1 1 d .
P2 P 0.39814(13) 0.01033(11) 0.16694(10) 0.0224(5) Uani 1 1 d .
P3 P 0.24367(13) -0.00294(11) 0.07754(10) 0.0228(5) Uani 1 1 d .
C1A C 0.3068(5) -0.1295(5) 0.1611(4) 0.032(2) Uani 1 1 d .
O1A O 0.3241(5) -0.1834(4) 0.1539(4) 0.063(2) Uani 1 1 d .
C2A C 0.2604(5) 0.1780(4) 0.2354(4) 0.025(2) Uani 1 1 d .
O2A O 0.2617(4) 0.2310(3) 0.2529(3) 0.0416(18) Uani 1 1 d .
C3A C 0.4061(5) -0.0755(5) 0.2946(5) 0.038(3) Uani 1 1 d .
O3A O 0.4409(4) -0.1240(4) 0.2971(4) 0.055(2) Uani 1 1 d .
C3B C 0.3716(5) 0.0319(5) 0.3701(4) 0.033(2) Uani 1 1 d .
O3B O 0.3879(5) 0.0472(4) 0.4195(3) 0.065(2) Uani 1 1 d .
C4A C 0.4190(5) 0.1512(5) 0.3043(5) 0.033(2) Uani 1 1 d .
O4A O 0.4224(4) 0.1830(4) 0.3464(3) 0.056(2) Uani 1 1 d .
C4B C 0.4319(6) 0.1644(5) 0.1793(5) 0.037(2) Uani 1 1 d .
O4B O 0.4399(5) 0.2056(4) 0.1466(4) 0.071(3) Uani 1 1 d .
C101 C 0.5980(5) 0.0512(5) 0.3351(4) 0.036(2) Uani 1 1 d .
C102 C 0.5627(7) 0.0184(8) 0.3762(6) 0.082(5) Uani 1 1 d .
H102 H 0.5127 0.0016 0.3640 0.098 Uiso 1 1 calc R
C103 C 0.6001(8) 0.0100(9) 0.4354(6) 0.098(6) Uani 1 1 d .
H103 H 0.5760 -0.0137 0.4621 0.118 Uiso 1 1 calc R
C104 C 0.6701(7) 0.0357(7) 0.4535(5) 0.065(4) Uani 1 1 d .
H104 H 0.6923 0.0356 0.4942 0.078 Uiso 1 1 calc R
C105 C 0.7089(7) 0.0617(7) 0.4138(6) 0.072(4) Uani 1 1 d .
H105 H 0.7606 0.0742 0.4263 0.087 Uiso 1 1 calc R
C106 C 0.6745(6) 0.0704(7) 0.3549(5) 0.065(4) Uani 1 1 d .
H106 H 0.7026 0.0894 0.3281 0.079 Uiso 1 1 calc R
C201 C 0.6139(5) 0.1086(5) 0.2210(4) 0.033(2) Uani 1 1 d .
C202 C 0.6233(6) 0.1749(5) 0.2360(5) 0.052(3) Uani 1 1 d .
H202 H 0.5969 0.1928 0.2644 0.063 Uiso 1 1 calc R
C203 C 0.6704(7) 0.2146(6) 0.2099(6) 0.061(4) Uani 1 1 d .
H203 H 0.6770 0.2592 0.2209 0.074 Uiso 1 1 calc R
C204 C 0.7090(7) 0.1880(6) 0.1665(6) 0.064(4) Uani 1 1 d .
H204 H 0.7403 0.2148 0.1474 0.077 Uiso 1 1 calc R
C205 C 0.6998(6) 0.1221(5) 0.1527(5) 0.049(3) Uani 1 1 d .
H205 H 0.7262 0.1037 0.1246 0.059 Uiso 1 1 calc R
C206 C 0.6527(5) 0.0824(5) 0.1792(4) 0.034(2) Uani 1 1 d .
H206 H 0.6470 0.0376 0.1688 0.041 Uiso 1 1 calc R
C301 C 0.5501(5) -0.0236(4) 0.2250(4) 0.029(2) Uani 1 1 d .
C302 C 0.6142(5) -0.0649(5) 0.2392(5) 0.035(2) Uani 1 1 d .
H302 H 0.6560 -0.0526 0.2689 0.042 Uiso 1 1 calc R
C303 C 0.6159(6) -0.1242(5) 0.2092(5) 0.046(3) Uani 1 1 d .
H303 H 0.6592 -0.1517 0.2187 0.056 Uiso 1 1 calc R
C304 C 0.5542(5) -0.1437(5) 0.1650(5) 0.039(2) Uani 1 1 d .
H304 H 0.5557 -0.1841 0.1451 0.047 Uiso 1 1 calc R
C305 C 0.4902(5) -0.1022(4) 0.1510(4) 0.029(2) Uani 1 1 d .
H305 H 0.4495 -0.1143 0.1202 0.035 Uiso 1 1 calc R
C306 C 0.4851(5) -0.0432(4) 0.1813(4) 0.025(2) Uani 1 1 d .
C401 C 0.3961(5) 0.0309(4) 0.0879(4) 0.026(2) Uani 1 1 d .
C402 C 0.4601(6) 0.0580(5) 0.0678(5) 0.040(3) Uani 1 1 d .
H402 H 0.5052 0.0677 0.0954 0.048 Uiso 1 1 calc R
C403 C 0.4574(6) 0.0706(5) 0.0081(5) 0.044(3) Uani 1 1 d .
H403 H 0.4998 0.0899 -0.0047 0.052 Uiso 1 1 calc R
C404 C 0.3904(6) 0.0542(5) -0.0338(4) 0.041(3) Uani 1 1 d .
H404 H 0.3892 0.0611 -0.0746 0.049 Uiso 1 1 calc R
C405 C 0.3262(5) 0.0280(5) -0.0148(4) 0.033(2) Uani 1 1 d .
H405 H 0.2816 0.0176 -0.0425 0.039 Uiso 1 1 calc R
C406 C 0.3289(5) 0.0172(4) 0.0465(4) 0.0218(19) Uani 1 1 d .
C501 C 0.1977(5) 0.0783(4) 0.0715(4) 0.023(2) Uani 1 1 d .
C502 C 0.2093(4) 0.1213(4) 0.1210(4) 0.0217(19) Uani 1 1 d .
C503 C 0.1797(5) 0.1861(4) 0.1094(4) 0.032(2) Uani 1 1 d .
H503 H 0.1847 0.2161 0.1413 0.039 Uiso 1 1 calc R
C504 C 0.1440(6) 0.2071(5) 0.0537(4) 0.040(3) Uani 1 1 d .
H504 H 0.1261 0.2507 0.0484 0.048 Uiso 1 1 calc R
C505 C 0.1341(5) 0.1642(5) 0.0050(4) 0.035(2) Uani 1 1 d .
H505 H 0.1104 0.1787 -0.0330 0.042 Uiso 1 1 calc R
C506 C 0.1599(5) 0.0998(5) 0.0139(4) 0.032(2) Uani 1 1 d .
H506 H 0.1525 0.0701 -0.0182 0.039 Uiso 1 1 calc R
C601 C 0.1846(5) -0.0593(4) 0.0252(4) 0.026(2) Uani 1 1 d .
C602 C 0.2216(6) -0.1126(5) 0.0023(4) 0.039(3) Uani 1 1 d .
H602 H 0.2756 -0.1160 0.0109 0.047 Uiso 1 1 calc R
C603 C 0.1774(7) -0.1609(5) -0.0336(5) 0.049(3) Uani 1 1 d .
H603 H 0.2015 -0.1969 -0.0484 0.058 Uiso 1 1 calc R
C604 C 0.0974(7) -0.1539(5) -0.0465(5) 0.046(3) Uani 1 1 d .
H604 H 0.0677 -0.1853 -0.0709 0.056 Uiso 1 1 calc R
C605 C 0.0615(6) -0.1026(5) -0.0247(4) 0.041(3) Uani 1 1 d .
H605 H 0.0075 -0.0993 -0.0337 0.050 Uiso 1 1 calc R
C606 C 0.1044(5) -0.0552(4) 0.0107(4) 0.028(2) Uani 1 1 d .
H606 H 0.0791 -0.0198 0.0252 0.033 Uiso 1 1 calc R
C1 C 0.2010(5) -0.0757(4) 0.2332(4) 0.0197(19) Uani 1 1 d .
C2 C 0.1600(5) -0.0334(4) 0.1868(4) 0.0204(19) Uani 1 1 d .
C3 C 0.1450(4) 0.0374(4) 0.2009(3) 0.0187(18) Uani 1 1 d .
C4 C 0.1727(4) 0.0635(4) 0.2593(3) 0.0156(17) Uani 1 1 d .
C5 C 0.2166(5) 0.0197(4) 0.3066(4) 0.0206(19) Uani 1 1 d .
C6 C 0.2324(4) -0.0487(4) 0.2951(4) 0.0185(18) Uani 1 1 d .
C7 C 0.2167(4) -0.0995(4) 0.3375(4) 0.0211(19) Uani 1 1 d .
C8 C 0.1822(5) -0.1567(4) 0.3044(4) 0.024(2) Uani 1 1 d .
C9 C 0.1706(5) -0.1421(4) 0.2410(4) 0.024(2) Uani 1 1 d .
C10 C 0.1054(5) -0.1664(4) 0.2029(4) 0.024(2) Uani 1 1 d .
C11 C 0.0627(5) -0.1238(4) 0.1558(4) 0.0212(19) Uani 1 1 d .
C12 C 0.0884(5) -0.0595(4) 0.1503(3) 0.0195(18) Uani 1 1 d .
C13 C 0.0322(5) -0.0050(4) 0.1397(4) 0.0217(19) Uani 1 1 d .
C14 C 0.0650(5) 0.0535(4) 0.1709(3) 0.0216(19) Uani 1 1 d .
C15 C 0.0188(5) 0.0956(4) 0.1969(4) 0.023(2) Uani 1 1 d .
C16 C 0.0465(5) 0.1228(4) 0.2567(4) 0.025(2) Uani 1 1 d .
C17 C 0.1203(5) 0.1056(4) 0.2871(4) 0.0210(19) Uani 1 1 d .
C18 C 0.1327(5) 0.0891(4) 0.3508(4) 0.025(2) Uani 1 1 d .
C19 C 0.1892(5) 0.0359(4) 0.3622(4) 0.0228(19) Uani 1 1 d .
C20 C 0.1807(5) -0.0131(5) 0.4050(4) 0.028(2) Uani 1 1 d .
C21 C 0.1952(5) -0.0825(5) 0.3926(4) 0.026(2) Uani 1 1 d .
C22 C 0.1384(5) -0.1222(4) 0.4150(4) 0.025(2) Uani 1 1 d .
C23 C 0.1060(5) -0.1786(4) 0.3839(4) 0.029(2) Uani 1 1 d .
C24 C 0.1283(5) -0.1967(4) 0.3273(4) 0.023(2) Uani 1 1 d .
C25 C 0.0608(5) -0.2221(4) 0.2871(4) 0.027(2) Uani 1 1 d .
C26 C 0.0509(5) -0.2075(4) 0.2269(4) 0.026(2) Uani 1 1 d .
C27 C -0.0278(5) -0.1891(4) 0.1948(4) 0.028(2) Uani 1 1 d .
C28 C -0.0181(5) -0.1381(4) 0.1512(4) 0.027(2) Uani 1 1 d .
C29 C -0.0735(5) -0.0865(4) 0.1392(4) 0.027(2) Uani 1 1 d .
C30 C -0.0475(5) -0.0191(4) 0.1337(4) 0.025(2) Uani 1 1 d .
C31 C -0.0966(5) 0.0252(4) 0.1608(4) 0.028(2) Uani 1 1 d .
C32 C -0.0636(5) 0.0814(4) 0.1927(4) 0.026(2) Uani 1 1 d .
C33 C -0.0859(5) 0.0990(4) 0.2480(4) 0.026(2) Uani 1 1 d .
C34 C -0.0187(5) 0.1251(4) 0.2878(4) 0.026(2) Uani 1 1 d .
C35 C -0.0064(5) 0.1095(4) 0.3493(4) 0.029(2) Uani 1 1 d .
C36 C 0.0700(5) 0.0919(4) 0.3816(4) 0.027(2) Uani 1 1 d .
C37 C 0.0621(5) 0.0410(4) 0.4249(4) 0.028(2) Uani 1 1 d .
C38 C 0.1163(5) -0.0114(5) 0.4357(4) 0.027(2) Uani 1 1 d .
C39 C 0.0903(5) -0.0779(5) 0.4430(4) 0.028(2) Uani 1 1 d .
C40 C 0.0111(5) -0.0924(5) 0.4376(4) 0.033(2) Uani 1 1 d .
C41 C -0.0227(5) -0.1494(4) 0.4051(4) 0.027(2) Uani 1 1 d .
C42 C 0.0235(5) -0.1917(4) 0.3780(4) 0.032(2) Uani 1 1 d .
C43 C -0.0043(5) -0.2199(4) 0.3194(4) 0.029(2) Uani 1 1 d .
C44 C -0.0790(5) -0.2032(4) 0.2886(4) 0.028(2) Uani 1 1 d .
C45 C -0.0908(5) -0.1867(4) 0.2247(4) 0.027(2) Uani 1 1 d .
C46 C -0.1460(5) -0.1334(5) 0.2135(4) 0.029(2) Uani 1 1 d .
C47 C -0.1382(5) -0.0842(4) 0.1717(4) 0.028(2) Uani 1 1 d .
C48 C -0.1524(5) -0.0151(5) 0.1839(4) 0.029(2) Uani 1 1 d .
C49 C -0.1738(5) 0.0024(5) 0.2387(4) 0.029(2) Uani 1 1 d .
C50 C -0.1399(5) 0.0612(5) 0.2718(4) 0.031(2) Uani 1 1 d .
C51 C -0.1280(5) 0.0449(5) 0.3347(4) 0.031(2) Uani 1 1 d .
C52 C -0.0626(5) 0.0689(4) 0.3733(4) 0.031(2) Uani 1 1 d .
C53 C -0.0209(5) 0.0264(5) 0.4193(4) 0.031(2) Uani 1 1 d .
C54 C -0.0447(5) -0.0383(5) 0.4260(4) 0.031(2) Uani 1 1 d .
C55 C -0.1128(5) -0.0631(5) 0.3850(4) 0.030(2) Uani 1 1 d .
C56 C -0.1000(5) -0.1336(4) 0.3727(4) 0.029(2) Uani 1 1 d .
C57 C -0.1262(5) -0.1579(4) 0.3149(4) 0.028(2) Uani 1 1 d .
C58 C -0.1684(5) -0.1155(4) 0.2686(4) 0.031(2) Uani 1 1 d .
C59 C -0.1814(5) -0.0493(5) 0.2820(4) 0.031(2) Uani 1 1 d .
C60 C -0.1536(5) -0.0231(5) 0.3415(4) 0.033(2) Uani 1 1 d .
CA C 0.1094(6) -0.2789(6) 0.0754(6) 0.069(4) Uani 1 1 d D
SA S 0.1920(3) -0.2848(3) 0.1142(4) 0.185(4) Uani 1 1 d D
SAA S 0.0237(3) -0.27235(19) 0.04638(18) 0.0919(13) Uani 1 1 d D
CB C 0.3929(18) -0.2033(11) 0.4832(8) 0.217(15) Uani 1 1 d D
SB S 0.3881(6) -0.2384(5) 0.5444(5) 0.257(5) Uani 1 1 d D
SBB S 0.4314(9) -0.1628(6) 0.4361(5) 0.367(8) Uani 1 1 d D
CC C 0.3089(10) 0.2647(9) 0.4488(6) 0.130(7) Uani 1 1 d D
SC S 0.3726(7) 0.2708(5) 0.5049(4) 0.331(8) Uani 1 1 d D
SCC S 0.2480(4) 0.2579(4) 0.3913(3) 0.177(3) Uani 1 1 d D
CD C 0.2777(8) 0.3599(7) 0.0670(5) 0.077(4) Uani 1 1 d D
SD S 0.3250(3) 0.3447(3) 0.1302(2) 0.1203(18) Uani 1 1 d D
SDD S 0.2251(3) 0.3733(2) 0.00625(19) 0.1014(14) Uani 1 1 d D

loop_
_atom_site_aniso_label
_atom_site_aniso_U_11
_atom_site_aniso_U_22
_atom_site_aniso_U_33
_atom_site_aniso_U_23
_atom_site_aniso_U_13
_atom_site_aniso_U_12
Ir1 0.01590(17) 0.02054(18) 0.02284(18) -0.00112(15) 0.00533(13) 0.00055(14)
Ir2 0.01519(17) 0.01978(17) 0.02103(18) -0.00021(14) 0.00360(13) -0.00086(13)
Ir3 0.01518(17) 0.02661(19) 0.02348(18) 0.00176(15) 0.00124(13) -0.00108(14)
Ir4 0.01546(17) 0.02385(18) 0.0275(2) -0.00081(15) 0.00441(14) -0.00184(14)
P1 0.0155(12) 0.0345(14) 0.0313(14) -0.0002(11) 0.0034(10) -0.0021(10)
P2 0.0147(11) 0.0266(12) 0.0269(13) -0.0005(10) 0.0065(9) 0.0009(9)
P3 0.0218(12) 0.0236(12) 0.0233(12) -0.0020(10) 0.0048(9) -0.0012(10)
C1A 0.033(6) 0.032(6) 0.036(6) 0.000(5) 0.018(4) -0.010(5)
O1A 0.069(6) 0.029(4) 0.101(7) -0.011(4) 0.043(5) 0.006(4)
C2A 0.025(5) 0.025(5) 0.023(5) -0.001(4) 0.001(4) 0.001(4)
O2A 0.050(5) 0.029(4) 0.042(4) -0.011(3) -0.002(3) 0.006(3)
C3A 0.011(5) 0.055(7) 0.050(7) 0.014(5) 0.009(4) 0.009(5)
O3A 0.038(4) 0.051(5) 0.079(6) 0.017(4) 0.017(4) 0.024(4)
C3B 0.028(5) 0.039(6) 0.030(6) -0.009(5) -0.001(4) -0.011(4)
O3B 0.061(6) 0.089(6) 0.040(5) -0.016(5) -0.001(4) -0.018(5)
C4A 0.021(5) 0.036(6) 0.039(6) 0.004(5) 0.002(4) -0.003(4)
O4A 0.065(5) 0.056(5) 0.048(5) -0.024(4) 0.014(4) -0.008(4)
C4B 0.041(6) 0.027(5) 0.045(6) 0.005(5) 0.013(5) 0.000(5)
O4B 0.086(7) 0.060(5) 0.067(6) 0.035(5) 0.016(5) -0.007(5)
C101 0.018(5) 0.046(6) 0.040(6) -0.002(5) -0.005(4) -0.007(4)
C102 0.042(8) 0.145(14) 0.058(9) 0.021(9) 0.006(6) -0.040(8)
C103 0.052(9) 0.193(18) 0.043(8) 0.034(10) -0.008(7) -0.026(10)
C104 0.043(7) 0.110(11) 0.038(7) 0.009(7) -0.003(6) -0.001(7)
C105 0.033(7) 0.117(12) 0.062(9) -0.006(8) -0.007(6) -0.024(7)
C106 0.034(7) 0.109(11) 0.052(8) 0.009(7) 0.004(6) -0.021(7)
C201 0.016(5) 0.033(6) 0.048(6) -0.007(5) -0.001(4) -0.008(4)
C202 0.052(7) 0.048(7) 0.064(8) -0.017(6) 0.028(6) -0.012(6)
C203 0.050(7) 0.048(7) 0.093(10) -0.017(7) 0.031(7) -0.031(6)
C204 0.064(8) 0.058(8) 0.081(10) 0.004(7) 0.043(7) -0.031(7)
C205 0.043(7) 0.043(7) 0.069(8) -0.008(6) 0.028(6) -0.006(5)
C206 0.025(5) 0.037(6) 0.044(6) -0.001(5) 0.015(4) 0.001(4)
C301 0.025(5) 0.026(5) 0.036(6) 0.003(4) 0.004(4) -0.004(4)
C302 0.019(5) 0.038(6) 0.048(6) 0.005(5) 0.003(4) 0.004(4)
C303 0.039(6) 0.039(6) 0.060(8) 0.014(6) 0.007(6) 0.013(5)
C304 0.035(6) 0.029(5) 0.055(7) -0.010(5) 0.016(5) 0.003(5)
C305 0.026(5) 0.029(5) 0.036(6) -0.004(4) 0.014(4) 0.003(4)
C306 0.022(5) 0.022(5) 0.030(5) 0.006(4) 0.004(4) 0.003(4)
C401 0.024(5) 0.018(5) 0.036(6) -0.006(4) 0.006(4) 0.002(4)
C402 0.027(5) 0.046(6) 0.047(7) -0.001(5) 0.005(5) -0.001(5)
C403 0.038(6) 0.054(7) 0.044(7) 0.008(5) 0.022(5) -0.006(5)
C404 0.043(6) 0.056(7) 0.026(5) 0.001(5) 0.012(5) 0.006(5)
C405 0.025(5) 0.043(6) 0.034(6) 0.002(5) 0.016(4) -0.001(4)
C406 0.021(5) 0.019(4) 0.026(5) 0.001(4) 0.007(4) 0.000(3)
C501 0.020(5) 0.026(5) 0.021(5) -0.001(4) 0.001(4) -0.001(4)
C502 0.010(4) 0.029(5) 0.027(5) 0.002(4) 0.005(4) 0.001(4)
C503 0.049(6) 0.025(5) 0.020(5) -0.003(4) 0.000(4) -0.003(4)
C504 0.057(7) 0.027(5) 0.031(6) 0.006(5) -0.004(5) 0.012(5)
C505 0.039(6) 0.035(6) 0.030(6) 0.005(5) 0.001(4) 0.006(5)
C506 0.034(5) 0.036(6) 0.025(5) -0.005(4) 0.002(4) -0.002(4)
C601 0.040(6) 0.021(5) 0.017(5) 0.005(4) 0.004(4) -0.002(4)
C602 0.043(6) 0.034(6) 0.041(6) -0.007(5) 0.013(5) -0.002(5)
C603 0.075(9) 0.034(6) 0.042(7) -0.011(5) 0.024(6) -0.001(6)
C604 0.062(8) 0.039(6) 0.035(6) -0.008(5) 0.004(5) -0.021(6)
C605 0.044(6) 0.041(6) 0.037(6) 0.009(5) 0.001(5) -0.010(5)
C606 0.033(5) 0.029(5) 0.021(5) -0.002(4) 0.005(4) -0.003(4)
C1 0.023(5) 0.013(4) 0.025(5) 0.000(4) 0.008(4) 0.005(3)
C2 0.022(5) 0.021(5) 0.018(4) -0.002(4) 0.003(4) -0.003(4)
C3 0.016(4) 0.023(4) 0.020(4) 0.003(4) 0.010(3) -0.002(4)
C4 0.013(4) 0.015(4) 0.019(4) -0.002(3) 0.003(3) -0.001(3)
C5 0.014(4) 0.023(5) 0.024(5) -0.002(4) 0.000(4) -0.006(3)
C6 0.005(4) 0.028(5) 0.022(4) -0.001(4) 0.001(3) 0.005(3)
C7 0.012(4) 0.022(4) 0.027(5) 0.008(4) -0.003(4) 0.000(4)
C8 0.020(5) 0.020(5) 0.032(5) 0.005(4) 0.003(4) 0.004(4)
C9 0.019(5) 0.021(4) 0.031(5) -0.002(4) 0.003(4) 0.009(4)
C10 0.020(5) 0.022(5) 0.033(5) -0.007(4) 0.012(4) -0.001(4)
C11 0.021(5) 0.025(5) 0.020(5) -0.015(4) 0.010(4) -0.004(4)
C12 0.021(4) 0.027(5) 0.011(4) -0.006(4) 0.006(3) 0.004(4)
C13 0.023(5) 0.026(5) 0.017(4) 0.003(4) 0.006(4) -0.006(4)
C14 0.020(4) 0.034(5) 0.011(4) 0.011(4) 0.004(3) 0.003(4)
C15 0.018(4) 0.019(4) 0.031(5) 0.013(4) 0.002(4) 0.008(4)
C16 0.035(5) 0.018(4) 0.026(5) -0.001(4) 0.014(4) 0.003(4)
C17 0.023(5) 0.015(4) 0.026(5) -0.007(4) 0.005(4) 0.000(3)
C18 0.022(5) 0.021(5) 0.031(5) -0.010(4) 0.007(4) -0.006(4)
C19 0.016(4) 0.026(5) 0.027(5) -0.005(4) 0.005(4) -0.007(4)
C20 0.020(5) 0.040(6) 0.021(5) -0.002(4) -0.008(4) -0.007(4)
C21 0.016(5) 0.041(6) 0.019(5) 0.005(4) -0.004(4) 0.005(4)
C22 0.026(5) 0.028(5) 0.019(5) 0.011(4) -0.002(4) 0.001(4)
C23 0.023(5) 0.030(5) 0.033(6) 0.017(4) 0.003(4) 0.007(4)
C24 0.025(5) 0.015(4) 0.031(5) 0.009(4) 0.009(4) 0.006(4)
C25 0.029(5) 0.013(4) 0.042(6) 0.005(4) 0.011(4) -0.005(4)
C26 0.026(5) 0.019(5) 0.036(6) -0.006(4) 0.012(4) -0.002(4)
C27 0.036(6) 0.015(4) 0.033(5) -0.006(4) 0.005(4) -0.009(4)
C28 0.023(5) 0.030(5) 0.026(5) -0.008(4) 0.003(4) -0.008(4)
C29 0.026(5) 0.032(5) 0.024(5) -0.003(4) 0.002(4) -0.016(4)
C30 0.018(5) 0.039(5) 0.015(4) 0.003(4) -0.005(4) -0.006(4)
C31 0.015(5) 0.037(5) 0.029(5) 0.015(4) -0.007(4) 0.001(4)
C32 0.020(5) 0.027(5) 0.027(5) 0.016(4) -0.005(4) 0.009(4)
C33 0.017(5) 0.022(5) 0.042(6) 0.008(4) 0.013(4) 0.012(4)
C34 0.033(5) 0.013(4) 0.037(6) 0.002(4) 0.015(4) 0.003(4)
C35 0.023(5) 0.027(5) 0.041(6) -0.011(4) 0.013(4) -0.005(4)
C36 0.027(5) 0.023(5) 0.031(5) -0.011(4) 0.003(4) 0.002(4)
C37 0.036(5) 0.036(5) 0.013(4) -0.006(4) 0.010(4) -0.003(4)
C38 0.022(5) 0.045(6) 0.012(4) -0.003(4) 0.000(4) 0.000(4)
C39 0.025(5) 0.040(6) 0.018(5) 0.007(4) -0.001(4) -0.001(4)
C40 0.032(5) 0.044(6) 0.023(5) 0.012(5) 0.008(4) 0.006(5)
C41 0.023(5) 0.032(5) 0.030(5) 0.012(4) 0.012(4) -0.007(4)
C42 0.040(6) 0.023(5) 0.032(6) 0.021(4) 0.005(4) 0.001(4)
C43 0.033(5) 0.015(4) 0.040(6) 0.008(4) 0.011(4) -0.004(4)
C44 0.022(5) 0.027(5) 0.037(6) 0.002(4) 0.010(4) -0.013(4)
C45 0.017(5) 0.024(5) 0.040(6) -0.006(4) 0.002(4) -0.009(4)
C46 0.015(5) 0.037(6) 0.035(6) -0.004(5) 0.004(4) -0.012(4)
C47 0.021(5) 0.034(5) 0.027(5) -0.007(4) -0.004(4) -0.008(4)
C48 0.013(5) 0.040(6) 0.030(5) 0.009(4) -0.008(4) 0.006(4)
C49 0.013(5) 0.033(5) 0.040(6) 0.005(5) 0.003(4) 0.006(4)
C50 0.012(4) 0.036(5) 0.042(6) 0.006(5) 0.001(4) 0.012(4)
C51 0.020(5) 0.040(6) 0.037(6) -0.005(5) 0.014(4) 0.005(4)
C52 0.028(5) 0.027(5) 0.045(6) -0.006(5) 0.025(5) 0.002(4)
C53 0.028(5) 0.046(6) 0.023(5) -0.009(4) 0.018(4) -0.005(4)
C54 0.035(6) 0.043(6) 0.021(5) 0.004(4) 0.019(4) -0.006(5)
C55 0.017(5) 0.040(6) 0.034(5) -0.003(5) 0.010(4) -0.009(4)
C56 0.030(5) 0.030(5) 0.029(5) 0.009(4) 0.013(4) -0.006(4)
C57 0.026(5) 0.026(5) 0.035(6) -0.002(4) 0.016(4) -0.014(4)
C58 0.009(4) 0.033(5) 0.050(6) -0.001(5) 0.005(4) -0.007(4)
C59 0.008(4) 0.039(6) 0.046(6) 0.006(5) 0.005(4) -0.005(4)
C60 0.018(5) 0.041(6) 0.044(6) 0.006(5) 0.020(4) -0.003(4)
CA 0.076(10) 0.045(7) 0.093(11) -0.002(7) 0.037(8) -0.004(7)
SA 0.074(3) 0.094(4) 0.374(11) -0.030(5) 0.008(5) -0.010(3)
SAA 0.128(4) 0.072(3) 0.069(3) 0.014(2) 0.000(2) 0.012(3)
CB 0.45(5) 0.120(18) 0.096(17) -0.001(14) 0.09(2) -0.01(2)
SB 0.248(10) 0.256(11) 0.282(12) 0.084(9) 0.087(9) -0.045(8)
SBB 0.58(3) 0.336(15) 0.229(12) 0.119(11) 0.186(13) 0.049(15)
CC 0.18(2) 0.123(16) 0.099(15) 0.027(12) 0.072(14) -0.004(15)
SC 0.434(15) 0.314(11) 0.172(7) 0.115(8) -0.134(9) -0.275(11)
SCC 0.191(6) 0.248(8) 0.091(4) 0.044(5) 0.028(4) 0.112(6)
CD 0.077(10) 0.084(10) 0.067(9) 0.004(8) 0.003(8) 0.025(8)
SD 0.143(4) 0.126(4) 0.082(3) -0.012(3) -0.007(3) 0.031(3)
SDD 0.122(4) 0.097(3) 0.081(3) 0.015(2) 0.010(3) 0.024(3)

loop_
_atom_type_symbol
_atom_type_description
_atom_type_scat_dispersion_real
_atom_type_scat_dispersion_imag
_atom_type_scat_source
C C 0.0033 0.0016 'International Tables Vol C Tables 4.2.6.8 and 6.1.1.4'
H H 0.0000 0.0000 'International Tables Vol C Tables 4.2.6.8 and 6.1.1.4'
O O 0.0106 0.0060 'International Tables Vol C Tables 4.2.6.8 and 6.1.1.4'
P P 0.1023 0.0942 'International Tables Vol C Tables 4.2.6.8 and 6.1.1.4'
Ir Ir -1.4442 7.9887 'International Tables Vol C Tables 4.2.6.8 and 6.1.1.4'
S S 0.1246 0.1234 'International Tables Vol C Tables 4.2.6.8 and 6.1.1.4'

loop_
_geom_angle_atom_site_label_1
_geom_angle_atom_site_label_2
_geom_angle_atom_site_label_3
_geom_angle
C1A Ir1 C2 108.6(3)
C1A Ir1 C1 88.0(3)
C2 Ir1 C1 37.4(3)
C1A Ir1 P2 100.6(3)
C2 Ir1 P2 150.7(2)
C1 Ir1 P2 148.0(2)
C1A Ir1 P3 101.3(3)
C2 Ir1 P3 89.0(2)
C1 Ir1 P3 124.2(2)
P2 Ir1 P3 84.53(8)
C1A Ir1 Ir2 172.5(3)
C2 Ir1 Ir2 73.5(2)
C1 Ir1 Ir2 89.82(19)
P2 Ir1 Ir2 77.56(6)
P3 Ir1 Ir2 85.87(6)
C1A Ir1 Ir3 111.7(3)
C2 Ir1 Ir3 92.9(2)
C1 Ir1 Ir3 71.6(2)
P2 Ir1 Ir3 76.57(6)
P3 Ir1 Ir3 144.33(6)
Ir2 Ir1 Ir3 60.827(12)
C2A Ir2 C502 90.5(3)
C2A Ir2 C4 90.8(3)
C502 Ir2 C4 111.8(3)
C2A Ir2 C3 114.7(3)
C502 Ir2 C3 82.3(3)
C4 Ir2 C3 37.7(3)
C2A Ir2 Ir4 86.1(3)
C502 Ir2 Ir4 115.1(2)
C4 Ir2 Ir4 132.99(19)
C3 Ir2 Ir4 153.6(2)
C2A Ir2 Ir1 170.9(3)
C502 Ir2 Ir1 94.7(2)
C4 Ir2 Ir1 94.2(2)
C3 Ir2 Ir1 73.4(2)
Ir4 Ir2 Ir1 85.022(14)
C2A Ir2 Ir3 113.9(2)
C502 Ir2 Ir3 154.0(2)
C4 Ir2 Ir3 78.2(2)
C3 Ir2 Ir3 94.6(2)
Ir4 Ir2 Ir3 60.856(14)
Ir1 Ir2 Ir3 59.990(19)
C3B Ir3 C3A 100.0(4)
C3B Ir3 C6 102.1(4)
C3A Ir3 C6 99.0(4)
C3B Ir3 C5 84.7(3)
C3A Ir3 C5 134.9(4)
C6 Ir3 C5 37.3(3)
C3B Ir3 Ir1 174.3(3)
C3A Ir3 Ir1 85.2(3)
C6 Ir3 Ir1 74.7(2)
C5 Ir3 Ir1 90.1(2)
C3B Ir3 Ir2 116.5(3)
C3A Ir3 Ir2 140.3(3)
C6 Ir3 Ir2 88.7(2)
C5 Ir3 Ir2 67.4(2)
Ir1 Ir3 Ir2 59.183(19)
C3B Ir3 Ir4 97.4(3)
C3A Ir3 Ir4 103.8(3)
C6 Ir3 Ir4 146.7(2)
C5 Ir3 Ir4 120.2(2)
Ir1 Ir3 Ir4 83.30(2)
Ir2 Ir3 Ir4 58.42(2)
C4B Ir4 C4A 99.1(4)
C4B Ir4 P2 97.2(3)
C4A Ir4 P2 162.3(3)
C4B Ir4 P1 98.8(3)
C4A Ir4 P1 98.3(3)
P2 Ir4 P1 85.87(8)
C4B Ir4 Ir2 97.7(3)
C4A Ir4 Ir2 93.4(3)
P2 Ir4 Ir2 77.67(6)
P1 Ir4 Ir2 158.00(6)
C4B Ir4 Ir3 158.1(3)
C4A Ir4 Ir3 86.6(3)
P2 Ir4 Ir3 75.72(6)
P1 Ir4 Ir3 101.28(6)
Ir2 Ir4 Ir3 60.729(15)
C301 P1 C101 104.9(4)
C301 P1 C201 103.4(4)
C101 P1 C201 103.6(4)
C301 P1 Ir4 108.2(3)
C101 P1 Ir4 122.0(3)
C201 P1 Ir4 113.1(3)
C401 P2 C306 99.8(4)
C401 P2 Ir1 108.1(3)
C306 P2 Ir1 116.3(3)
C401 P2 Ir4 116.8(3)
C306 P2 Ir4 107.6(3)
Ir1 P2 Ir4 108.45(9)
C406 P3 C501 99.0(4)
C406 P3 C601 107.2(4)
C501 P3 C601 108.8(4)
C406 P3 Ir1 108.8(3)
C501 P3 Ir1 114.2(3)
C601 P3 Ir1 117.2(3)
O1A C1A Ir1 177.5(9)
O2A C2A Ir2 179.1(8)
O3A C3A Ir3 175.3(9)
O3B C3B Ir3 175.3(9)
O4A C4A Ir4 177.2(8)
O4B C4B Ir4 179.1(10)
C102 C101 C106 116.3(10)
C102 C101 P1 119.3(8)
C106 C101 P1 124.2(9)
C101 C102 C103 121.5(11)
C104 C103 C102 119.6(13)
C103 C104 C105 120.2(12)
C104 C105 C106 121.5(11)
C105 C106 C101 120.2(11)
C206 C201 C202 119.4(10)
C206 C201 P1 123.1(7)
C202 C201 P1 117.5(8)
C203 C202 C201 121.0(11)
C202 C203 C204 119.5(11)
C205 C204 C203 118.7(10)
C206 C205 C204 121.5(11)
C205 C206 C201 119.9(9)
C302 C301 C306 120.2(8)
C302 C301 P1 122.8(7)
C306 C301 P1 116.8(6)
C303 C302 C301 119.8(9)
C302 C303 C304 121.2(9)
C303 C304 C305 118.9(9)
C306 C305 C304 121.8(9)
C305 C306 C301 118.0(8)
C305 C306 P2 122.7(7)
C301 C306 P2 119.2(7)
C406 C401 C402 119.2(9)
C406 C401 P2 118.4(7)
C402 C401 P2 122.4(7)
C403 C402 C401 120.8(9)
C402 C403 C404 119.8(10)
C405 C404 C403 120.2(9)
C404 C405 C406 119.5(9)
C401 C406 C405 120.5(8)
C401 C406 P3 115.9(7)
C405 C406 P3 123.0(6)
C502 C501 C506 121.5(8)
C502 C501 P3 119.9(6)
C506 C501 P3 117.9(6)
C501 C502 C503 115.4(7)
C501 C502 Ir2 122.6(6)
C503 C502 Ir2 121.8(6)
C504 C503 C502 123.1(8)
C503 C504 C505 120.8(9)
C506 C505 C504 118.7(9)
C505 C506 C501 120.5(8)
C606 C601 C602 118.5(8)
C606 C601 P3 123.1(7)
C602 C601 P3 118.2(7)
C601 C602 C603 120.1(10)
C604 C603 C602 118.6(10)
C605 C604 C603 121.5(10)
C604 C605 C606 120.2(10)
C605 C606 C601 121.1(9)
C2 C1 C9 119.1(7)
C2 C1 C6 120.9(7)
C9 C1 C6 107.1(7)
C2 C1 Ir1 70.0(5)
C9 C1 Ir1 130.8(6)
C6 C1 Ir1 106.1(5)
C1 C2 C12 117.4(7)
C1 C2 C3 119.4(7)
C12 C2 C3 107.2(7)
C1 C2 Ir1 72.6(5)
C12 C2 Ir1 130.7(6)
C3 C2 Ir1 107.0(5)
C4 C3 C14 118.6(7)
C4 C3 C2 120.5(7)
C14 C3 C2 107.5(7)
C4 C3 Ir2 67.7(4)
C14 C3 Ir2 133.3(6)
C2 C3 Ir2 105.8(5)
C3 C4 C17 118.6(7)
C3 C4 C5 119.6(7)
C17 C4 C5 108.2(7)
C3 C4 Ir2 74.7(5)
C17 C4 Ir2 130.5(6)
C5 C4 Ir2 102.6(5)
C6 C5 C19 118.3(7)
C6 C5 C4 121.8(7)
C19 C5 C4 106.3(7)
C6 C5 Ir3 65.9(4)
C19 C5 Ir3 129.6(6)
C4 C5 Ir3 111.6(6)
C5 C6 C7 118.9(7)
C5 C6 C1 117.7(7)
C7 C6 C1 106.2(7)
C5 C6 Ir3 76.8(5)
C7 C6 Ir3 128.3(5)
C1 C6 Ir3 107.3(5)
C21 C7 C8 119.9(8)
C21 C7 C6 121.7(8)
C8 C7 C6 109.0(7)
C24 C8 C9 120.2(8)
C24 C8 C7 120.4(8)
C9 C8 C7 108.9(7)
C10 C9 C8 119.8(8)
C10 C9 C1 121.5(8)
C8 C9 C1 108.6(7)
C9 C10 C26 119.4(8)
C9 C10 C11 120.0(8)
C26 C10 C11 109.1(7)
C12 C11 C28 121.0(8)
C12 C11 C10 118.9(7)
C28 C11 C10 107.5(7)
C11 C12 C13 119.8(7)
C11 C12 C2 122.9(7)
C13 C12 C2 107.6(7)
C30 C13 C14 120.8(8)
C30 C13 C12 119.3(7)
C14 C13 C12 109.8(7)
C15 C14 C13 120.1(8)
C15 C14 C3 121.4(7)
C13 C14 C3 107.8(7)
C14 C15 C32 120.4(8)
C14 C15 C16 120.5(7)
C32 C15 C16 106.7(8)
C17 C16 C34 120.6(8)
C17 C16 C15 119.0(8)
C34 C16 C15 108.0(7)
C16 C17 C18 120.0(8)
C16 C17 C4 121.7(7)
C18 C17 C4 107.7(7)
C36 C18 C19 120.7(8)
C36 C18 C17 119.8(8)
C19 C18 C17 108.4(7)
C20 C19 C18 119.0(8)
C20 C19 C5 122.0(8)
C18 C19 C5 109.4(7)
C19 C20 C38 120.7(8)
C19 C20 C21 119.5(8)
C38 C20 C21 107.4(8)
C7 C21 C22 119.7(8)
C7 C21 C20 119.2(8)
C22 C21 C20 107.8(8)
C23 C22 C21 120.7(8)
C23 C22 C39 120.4(8)
C21 C22 C39 108.1(8)
C22 C23 C42 119.7(9)
C22 C23 C24 119.9(8)
C42 C23 C24 107.5(8)
C8 C24 C25 119.6(8)
C8 C24 C23 119.4(8)
C25 C24 C23 108.9(8)
C26 C25 C24 119.2(8)
C26 C25 C43 121.6(8)
C24 C25 C43 107.2(8)
C25 C26 C10 121.8(8)
C25 C26 C27 118.4(8)
C10 C26 C27 106.9(7)
C45 C27 C28 120.5(8)
C45 C27 C26 121.0(8)
C28 C27 C26 107.1(8)
C29 C28 C11 120.1(8)
C29 C28 C27 119.1(8)
C11 C28 C27 109.3(8)
C28 C29 C30 119.5(8)
C28 C29 C47 119.6(8)
C30 C29 C47 107.5(8)
C13 C30 C29 120.3(8)
C13 C30 C31 119.4(8)
C29 C30 C31 108.6(8)
C32 C31 C48 120.3(9)
C32 C31 C30 119.5(8)
C48 C31 C30 107.7(8)
C31 C32 C33 119.9(8)
C31 C32 C15 119.8(8)
C33 C32 C15 108.9(7)
C50 C33 C32 121.4(8)
C50 C33 C34 119.2(8)
C32 C33 C34 108.5(8)
C35 C34 C33 119.8(8)
C35 C34 C16 119.2(8)
C33 C34 C16 107.9(8)
C34 C35 C36 120.9(8)
C34 C35 C52 120.3(8)
C36 C35 C52 107.4(8)
C18 C36 C37 119.4(8)
C18 C36 C35 119.5(8)
C37 C36 C35 108.8(8)
C38 C37 C36 120.1(8)
C38 C37 C53 119.4(8)
C36 C37 C53 107.6(8)
C37 C38 C20 120.1(8)
C37 C38 C39 120.0(8)
C20 C38 C39 109.2(8)
C40 C39 C38 121.0(8)
C40 C39 C22 118.7(8)
C38 C39 C22 107.4(8)
C39 C40 C41 121.3(9)
C39 C40 C54 118.8(9)
C41 C40 C54 107.9(8)
C42 C41 C40 119.9(8)
C42 C41 C56 118.3(8)
C40 C41 C56 110.0(8)
C41 C42 C43 121.5(8)
C41 C42 C23 119.9(8)
C43 C42 C23 108.3(8)
C44 C43 C42 119.2(9)
C44 C43 C25 119.8(8)
C42 C43 C25 108.2(8)
C43 C44 C57 120.1(8)
C43 C44 C45 119.6(8)
C57 C44 C45 106.4(8)
C27 C45 C46 120.4(8)
C27 C45 C44 119.7(8)
C46 C45 C44 108.1(8)
C47 C46 C58 119.6(9)
C47 C46 C45 120.2(8)
C58 C46 C45 108.7(8)
C46 C47 C48 120.7(9)
C46 C47 C29 120.2(8)
C48 C47 C29 107.6(8)
C49 C48 C31 119.5(8)
C49 C48 C47 119.4(8)
C31 C48 C47 108.5(8)
C48 C49 C59 119.5(8)
C48 C49 C50 120.3(9)
C59 C49 C50 108.1(8)
C33 C50 C51 121.5(8)
C33 C50 C49 118.7(9)
C51 C50 C49 107.1(8)
C52 C51 C50 119.6(9)
C52 C51 C60 119.5(8)
C50 C51 C60 109.2(8)
C51 C52 C53 119.8(8)
C51 C52 C35 119.5(9)
C53 C52 C35 108.5(8)
C54 C53 C52 121.0(8)
C54 C53 C37 119.5(9)
C52 C53 C37 107.8(8)
C53 C54 C40 121.2(9)
C53 C54 C55 118.6(8)
C40 C54 C55 107.6(8)
C60 C55 C54 121.0(9)
C60 C55 C56 120.6(8)
C54 C55 C56 108.3(8)
C57 C56 C41 120.8(9)
C57 C56 C55 118.8(8)
C41 C56 C55 106.1(8)
C56 C57 C44 120.0(8)
C56 C57 C58 120.6(8)
C44 C57 C58 109.3(8)
C59 C58 C46 121.0(9)
C59 C58 C57 119.3(9)
C46 C58 C57 107.5(8)
C58 C59 C60 120.6(8)
C58 C59 C49 119.8(9)
C60 C59 C49 108.3(8)
C55 C60 C59 120.0(9)
C55 C60 C51 120.0(8)
C59 C60 C51 107.3(8)
SAA CA SA 171.2(11)
SB CB SBB 157(2)
SCC CC SC 177.6(16)
SDD CD SD 175.5(12)

loop_
_geom_bond_atom_site_label_1
_geom_bond_atom_site_label_2
_geom_bond_distance
Ir1 C1A 1.890(10)
Ir1 C2 2.222(8)
Ir1 C1 2.256(8)
Ir1 P2 2.281(2)
Ir1 P3 2.282(2)
Ir1 Ir2 2.7598(8)
Ir1 Ir3 2.7827(8)
Ir2 C2A 1.875(9)
Ir2 C502 2.089(8)
Ir2 C4 2.150(8)
Ir2 C3 2.241(8)
Ir2 Ir4 2.7401(9)
Ir2 Ir3 2.8059(7)
Ir3 C3B 1.873(9)
Ir3 C3A 1.891(10)
Ir3 C6 2.161(8)
Ir3 C5 2.303(8)
Ir3 Ir4 2.8094(7)
Ir4 C4B 1.884(10)
Ir4 C4A 1.918(11)
Ir4 P2 2.300(2)
Ir4 P1 2.318(2)
P1 C301 1.826(9)
P1 C101 1.827(9)
P1 C201 1.851(10)
P2 C401 1.831(9)
P2 C306 1.841(8)
P3 C406 1.807(9)
P3 C501 1.812(9)
P3 C601 1.815(9)
C1A O1A 1.144(11)
C2A O2A 1.133(10)
C3A O3A 1.144(11)
C3B O3B 1.142(11)
C4A O4A 1.138(11)
C4B O4B 1.136(11)
C101 C102 1.375(15)
C101 C106 1.383(13)
C102 C103 1.388(16)
C103 C104 1.320(17)
C104 C105 1.330(16)
C105 C106 1.367(15)
C201 C206 1.368(13)
C201 C202 1.376(13)
C202 C203 1.357(15)
C203 C204 1.397(16)
C204 C205 1.363(15)
C205 C206 1.360(13)
C301 C302 1.383(12)
C301 C306 1.416(12)
C302 C303 1.373(14)
C303 C304 1.383(13)
C304 C305 1.383(12)
C305 C306 1.379(12)
C401 C406 1.387(11)
C401 C402 1.393(13)
C402 C403 1.367(14)
C403 C404 1.402(13)
C404 C405 1.378(13)
C405 C406 1.396(12)
C501 C502 1.397(12)
C501 C506 1.416(11)
C502 C503 1.406(12)
C503 C504 1.366(12)
C504 C505 1.384(13)
C505 C506 1.369(12)
C601 C606 1.380(12)
C601 C602 1.398(13)
C602 C603 1.400(13)
C603 C604 1.381(15)
C604 C605 1.346(14)
C605 C606 1.373(12)
C1 C2 1.435(11)
C1 C9 1.458(11)
C1 C6 1.507(11)
C2 C12 1.463(11)
C2 C3 1.491(11)
C3 C4 1.420(11)
C3 C14 1.471(11)
C4 C17 1.468(11)
C4 C5 1.483(11)
C5 C6 1.434(11)
C5 C19 1.465(12)
C6 C7 1.460(11)
C7 C21 1.410(12)
C7 C8 1.440(11)
C8 C24 1.409(12)
C8 C9 1.440(12)
C9 C10 1.383(11)
C10 C26 1.439(12)
C10 C11 1.458(12)
C11 C12 1.380(11)
C11 C28 1.426(11)
C12 C13 1.460(11)
C13 C30 1.404(11)
C13 C14 1.434(11)
C14 C15 1.374(12)
C15 C32 1.453(12)
C15 C16 1.456(12)
C16 C17 1.388(12)
C16 C34 1.448(12)
C17 C18 1.456(12)
C18 C36 1.404(12)
C18 C19 1.443(11)
C19 C20 1.408(12)
C20 C38 1.428(13)
C20 C21 1.453(12)
C21 C22 1.437(12)
C22 C23 1.396(12)
C22 C39 1.447(13)
C23 C42 1.448(12)
C23 C24 1.452(13)
C24 C25 1.442(12)
C25 C26 1.373(12)
C25 C43 1.463(13)
C26 C27 1.478(12)
C27 C45 1.396(12)
C27 C28 1.453(12)
C28 C29 1.409(12)
C29 C30 1.439(12)
C29 C47 1.460(13)
C30 C31 1.447(13)
C31 C32 1.405(12)
C31 C48 1.438(12)
C32 C33 1.422(13)
C33 C50 1.396(12)
C33 C34 1.439(12)
C34 C35 1.403(12)
C35 C36 1.441(12)
C35 C52 1.457(12)
C36 C37 1.441(12)
C37 C38 1.405(12)
C37 C53 1.461(12)
C38 C39 1.431(12)
C39 C40 1.396(12)
C40 C41 1.428(13)
C40 C54 1.450(13)
C41 C42 1.389(13)
C41 C56 1.447(12)
C42 C43 1.442(12)
C43 C44 1.400(12)
C44 C57 1.429(12)
C44 C45 1.461(12)
C45 C46 1.432(12)
C46 C47 1.391(13)
C46 C58 1.422(13)
C47 C48 1.445(12)
C48 C49 1.406(13)
C49 C59 1.448(13)
C49 C50 1.463(13)
C50 C51 1.438(13)
C51 C52 1.389(12)
C51 C60 1.454(13)
C52 C53 1.436(13)
C53 C54 1.381(13)
C54 C55 1.454(12)
C55 C60 1.362(13)
C55 C56 1.467(13)
C56 C57 1.392(12)
C57 C58 1.441(13)
C58 C59 1.390(13)
C59 C60 1.444(13)
CA SAA 1.524(11)
CA SA 1.548(11)
CB SB 1.570(14)
CB SBB 1.587(16)
CC SCC 1.526(13)
CC SC 1.530(13)
CD SDD 1.529(10)
CD SD 1.543(10)
